data_7055732
loop_
_publ_author_name
'Liu, Mei-Jiao'
'Hu, Kong-Qiu'
'Liu, Cai-Ming'
'Cui, Ai-Li'
'Kou, Hui-Zhong'

_publ_section_title
;
 Ligand-directed assembly of trinuclear and one-dimensional
 heterotrimetallic CuIILnIIIFeIIIcomplexes: unusual antiferromagnetic
 CuIIFeIIIcoupling via cyano bridges
;
_journal_issue 10
_journal_name_full 'New J. Chem.'
_journal_page_first 8643
_journal_paper_doi 10.1039/C6NJ01887D
_journal_volume 40
_journal_year 2016
_chemical_formula_moiety 'C25 H26 Cu Dy Fe N8 O7, 0.75(O), 2(H2 O)'
_chemical_formula_sum 'C25 H31.5 Cu Dy Fe N8 O9.75'
_chemical_formula_weight 881.97
_chemical_name_systematic
;
 ? 
;
_space_group_crystal_system monoclinic
_space_group_IT_number 14
_space_group_name_Hall '-P 2yn'
_space_group_name_H-M_alt 'P 1 21/n 1'
_symmetry_space_group_name_Hall '-P 2yn'
_symmetry_space_group_name_H-M 'P 1 21/n 1'
_atom_sites_solution_hydrogens mixed
_audit_creation_date 2016-08-10
_audit_creation_method
;
Olex2 1.2
(compiled 2016.02.19 svn.r3266 for OlexSys, GUI svn.r5155)
;
_audit_update_record
;
2016-08-12 deposited with the CCDC.
2016-08-22 downloaded from the CCDC.
;
_cell_angle_alpha 90
_cell_angle_beta 92.0769(12)
_cell_angle_gamma 90
_cell_formula_units_Z 4
_cell_length_a 8.5391(2)
_cell_length_b 24.9879(8)
_cell_length_c 15.7226(5)
_cell_measurement_reflns_used 24928
_cell_measurement_temperature 293(2)
_cell_measurement_theta_max 27.445
_cell_measurement_theta_min 3.065
_cell_volume 3352.59(17)
_computing_cell_refinement 'crystalstructure 3.6.0 (Rigaku, 2004)'
_computing_data_collection 'crystalstructure 3.6.0 (Rigaku, 2004)'
_computing_data_reduction 'crystalstructure 3.6.0 (Rigaku, 2004)'
_computing_molecular_graphics 'Olex2 (Dolomanov et al., 2009)'
_computing_publication_material 'Olex2 (Dolomanov et al., 2009)'
_computing_structure_refinement 'ShelXL (Sheldrick, 2015)'
_computing_structure_solution 'SHELXS-97 (Sheldrick, 1990)'
_diffrn_ambient_temperature 293(2)
_diffrn_measured_fraction_theta_full 0.998
_diffrn_measured_fraction_theta_max 0.996
_diffrn_measurement_device_type 'Rigaku R-AXIS RAPID IP'
_diffrn_measurement_method '\w scans'
_diffrn_radiation_monochromator graphite
_diffrn_radiation_type MoK\a
_diffrn_radiation_wavelength 0.71073
_diffrn_reflns_av_R_equivalents 0.0526
_diffrn_reflns_av_unetI/netI 0.0464
_diffrn_reflns_Laue_measured_fraction_full 0.998
_diffrn_reflns_Laue_measured_fraction_max 0.996
_diffrn_reflns_limit_h_max 10
_diffrn_reflns_limit_h_min -11
_diffrn_reflns_limit_k_max 32
_diffrn_reflns_limit_k_min -32
_diffrn_reflns_limit_l_max 19
_diffrn_reflns_limit_l_min -20
_diffrn_reflns_number 30977
_diffrn_reflns_point_group_measured_fraction_full 0.998
_diffrn_reflns_point_group_measured_fraction_max 0.996
_diffrn_reflns_theta_full 25.242
_diffrn_reflns_theta_max 27.445
_diffrn_reflns_theta_min 3.063
_exptl_absorpt_coefficient_mu 3.323
_exptl_absorpt_correction_T_max 1.000
_exptl_absorpt_correction_T_min 0.371
_exptl_absorpt_correction_type empirical
_exptl_absorpt_process_details 'Higashi, T. (1995)'
_exptl_crystal_colour green
_exptl_crystal_density_diffrn 1.747
_exptl_crystal_density_method 'not measured'
_exptl_crystal_description block
_exptl_crystal_F_000 1746
_exptl_crystal_size_max 0.2
_exptl_crystal_size_mid 0.14
_exptl_crystal_size_min 0.12
_refine_diff_density_max 0.911
_refine_diff_density_min -1.630
_refine_diff_density_rms 0.119
_refine_ls_extinction_method none
_refine_ls_goodness_of_fit_ref 1.021
_refine_ls_hydrogen_treatment mixed
_refine_ls_matrix_type full
_refine_ls_number_parameters 431
_refine_ls_number_reflns 7622
_refine_ls_number_restraints 0
_refine_ls_restrained_S_all 1.021
_refine_ls_R_factor_all 0.0449
_refine_ls_R_factor_gt 0.0346
_refine_ls_shift/su_max 0.011
_refine_ls_shift/su_mean 0.000
_refine_ls_structure_factor_coef Fsqd
_refine_ls_weighting_details
;
 w=1/[\s^2^(Fo^2^)+(0.0419P)^2^+3.7998P]
 where P=(Fo^2^+2Fc^2^)/3
;
_refine_ls_weighting_scheme calc
_refine_ls_wR_factor_gt 0.0837
_refine_ls_wR_factor_ref 0.0883
_reflns_Friedel_coverage 0.000
_reflns_number_gt 6368
_reflns_number_total 7622
_reflns_threshold_expression 'I > 2\s(I)'
_cod_data_source_file c6nj01887d2.cif
_cod_data_source_block 3
_cod_depositor_comments
;
The following automatic conversions were performed:

'_exptl_absorpt_correction_type' value 'Empirical' changed to
'empirical' according to
/usr/data/users/saulius/crontab/automatic-downloads/rss-feeds/RSC/lib/dictionaries/cif_core.dic
dictionary named 'cif_core.dic' version 2.4.2 from 2011-04-26.

Automatic conversion script
Id: cif_fix_values 4268 2015-11-12 08:31:59Z antanas 

 Adding full bibliography for 7055730--7055736.cif.
;
_cod_original_formula_sum 'C25 H31.50 Cu Dy Fe N8 O9.75'
_cod_database_code 7055732
_shelxl_version_number 2013-2
_shelx_space_group_comment
;
The symmetry employed for this shelxl refinement is uniquely defined
by the following loop, which should always be used as a source of
symmetry information in preference to the above space-group names.
They are only intended as comments.
;
_olex2_refinement_description
;
1. Fixed Uiso
 At 1.2 times of:
  All C(H) groups, All C(H,H) groups
 At 1.5 times of:
  All C(H,H,H) groups
2. Shared sites
{C3, C3'}
{C2, C2'}
3. Uiso/Uaniso restraints and constraints
Uanis(C3) = Uanis(C3')
Uanis(C2) = Uanis(C2')
4. Others
 Sof(C4')=Sof(H4'A)=Sof(H4'B)=Sof(C3')=Sof(H3'A)=Sof(H3'B)=Sof(C2')=Sof(H2'A)=
 Sof(H2'B)=1-FVAR(1)
 Sof(C4)=Sof(H4A)=Sof(H4B)=Sof(C3)=Sof(H3A)=Sof(H3B)=Sof(C2)=Sof(H2A)=Sof(H2B)=
 FVAR(1)
 Fixed Sof: O5W(0.75)
5.a Riding coordinates:
 O4W(H4WA,H4WB), O1W(H1WA,H1WB)
5.b Secondary CH2 refined with riding coordinates:
 C4(H4A,H4B), C3(H3A,H3B), C2(H2A,H2B), C4'(H4'A,H4'B), C3'(H3'A,H3'B),
 C2'(H2'A,H2'B)
5.c Aromatic/amide H refined with riding coordinates:
 C19(H19), C18(H18), C17(H17), C16(H16), C13(H13), C9(H9), C8(H8), C1(H1)
5.d Idealised Me refined as rotating group:
 C25(H25A,H25B,H25C), C6(H6A,H6B,H6C)
;
_olex2_submission_special_instructions 'No special instructions were received'

loop_
_space_group_symop_operation_xyz
'x, y, z'
'-x+1/2, y+1/2, -z+1/2'
'-x, -y, -z'
'x-1/2, -y-1/2, z-1/2'

loop_
_atom_site_label
_atom_site_type_symbol
_atom_site_fract_x
_atom_site_fract_y
_atom_site_fract_z
_atom_site_U_iso_or_equiv
_atom_site_adp_type
_atom_site_occupancy
_atom_site_site_symmetry_order
_atom_site_calc_flag
_atom_site_refinement_flags_posn
_atom_site_refinement_flags_occupancy
_atom_site_disorder_assembly
_atom_site_disorder_group
Dy1 Dy 0.78624(2) 0.07581(2) 0.25409(2) 0.02725(7) Uani 1 1 d . . . .
Fe1 Fe 0.62092(6) -0.12930(2) 0.24013(3) 0.02605(12) Uani 1 1 d . . . .
Cu1 Cu 0.89881(6) 0.16822(2) 0.40604(3) 0.03230(12) Uani 1 1 d . . . .
N8 N 0.6431(4) -0.00664(13) 0.2331(2) 0.0406(8) Uani 1 1 d . . . .
O4 O 0.7102(3) 0.14439(10) 0.33999(17) 0.0308(6) Uani 1 1 d . . . .
O3 O 1.0283(3) 0.02306(11) 0.25182(19) 0.0383(7) Uani 1 1 d . . . .
O2 O 0.5187(3) 0.10795(11) 0.22218(19) 0.0397(7) Uani 1 1 d . . . .
O1 O 0.9910(3) 0.11258(10) 0.33454(17) 0.0298(6) Uani 1 1 d . . . .
C25 C 1.0545(6) -0.02495(18) 0.2023(3) 0.0534(13) Uani 1 1 d . . . .
H25A H 1.1549 -0.0228 0.1770 0.080 Uiso 1 1 calc GR . . .
H25B H 0.9740 -0.0281 0.1584 0.080 Uiso 1 1 calc GR . . .
H25C H 1.0518 -0.0557 0.2388 0.080 Uiso 1 1 calc GR . . .
C24 C 0.5803(4) 0.17347(14) 0.3238(2) 0.0300(8) Uani 1 1 d . . . .
C23 C 1.1185(5) 0.08418(15) 0.3566(2) 0.0309(8) Uani 1 1 d . . . .
C22 C 0.7540(5) -0.12971(15) 0.1421(3) 0.0363(9) Uani 1 1 d . . . .
C21 C 0.7978(5) -0.11829(19) 0.3203(3) 0.0437(10) Uani 1 1 d . . . .
C20 C 0.4405(5) -0.13111(17) 0.1615(3) 0.0410(10) Uani 1 1 d . . . .
C19 C 1.2203(5) 0.15163(18) 0.4617(3) 0.0399(10) Uani 1 1 d . . . .
H19 H 1.3084 0.1615 0.4945 0.048 Uiso 1 1 calc R . . .
C18 C 0.4085(5) 0.24893(18) 0.3450(3) 0.0457(11) Uani 1 1 d . . . .
H18 H 0.3869 0.2808 0.3727 0.055 Uiso 1 1 calc R . . .
N7 N 1.1062(4) 0.18442(14) 0.4608(2) 0.0403(8) Uani 1 1 d . . . .
N6 N 0.7803(4) 0.22481(14) 0.4620(2) 0.0422(9) Uani 1 1 d . . . .
N5 N 0.4049(5) -0.12993(18) 0.3935(3) 0.0559(11) Uani 1 1 d . . . .
C17 C 0.6438(5) 0.24094(16) 0.4368(3) 0.0417(10) Uani 1 1 d . . . .
H17 H 0.6027 0.2693 0.4672 0.050 Uiso 1 1 calc R . . .
C16 C 1.3605(6) 0.0678(2) 0.4371(3) 0.0499(12) Uani 1 1 d . . . .
H16 H 1.4354 0.0789 0.4778 0.060 Uiso 1 1 calc R . . .
C15 C 0.6247(5) -0.20667(16) 0.2460(3) 0.0397(10) Uani 1 1 d . . . .
C14 C 0.4841(5) -0.12967(16) 0.3359(3) 0.0353(9) Uani 1 1 d . . . .
C13 C 1.2697(5) 0.00321(19) 0.3354(3) 0.0479(11) Uani 1 1 d . . . .
H13 H 1.2817 -0.0295 0.3080 0.058 Uiso 1 1 calc R . . .
C12 C 0.4729(5) 0.15583(15) 0.2606(2) 0.0327(8) Uani 1 1 d . . . .
C11 C 1.1435(5) 0.03518(16) 0.3148(3) 0.0349(9) Uani 1 1 d . . . .
C10 C 0.5464(5) 0.22089(15) 0.3678(3) 0.0337(8) Uani 1 1 d . . . .
C9 C 0.3368(5) 0.18284(19) 0.2409(3) 0.0430(10) Uani 1 1 d . . . .
H9 H 0.2660 0.1696 0.1997 0.052 Uiso 1 1 calc R . . .
C8 C 0.3057(5) 0.2307(2) 0.2835(3) 0.0508(12) Uani 1 1 d . . . .
H8 H 0.2151 0.2499 0.2698 0.061 Uiso 1 1 calc R . . .
C7 C 0.6259(5) -0.05244(15) 0.2345(2) 0.0316(8) Uani 1 1 d . . . .
C6 C 0.4160(6) 0.0876(2) 0.1547(3) 0.0543(13) Uani 1 1 d . . . .
H6A H 0.3138 0.0814 0.1762 0.081 Uiso 1 1 calc GR . . .
H6B H 0.4573 0.0546 0.1338 0.081 Uiso 1 1 calc GR . . .
H6C H 0.4086 0.1132 0.1093 0.081 Uiso 1 1 calc GR . . .
C5 C 1.2301(5) 0.10081(17) 0.4179(3) 0.0362(9) Uani 1 1 d . . . .
C4 C 1.0011(11) 0.2389(4) 0.5725(6) 0.055(3) Uani 0.586(14) 1 d . P A 1
H4A H 0.9894 0.2052 0.6023 0.066 Uiso 0.586(14) 1 calc R P A 1
H4B H 1.0324 0.2655 0.6147 0.066 Uiso 0.586(14) 1 calc R P A 1
C3 C 0.8482(8) 0.2541(3) 0.5372(4) 0.080(2) Uani 0.586(14) 1 d . P A 1
H3A H 0.8533 0.2916 0.5220 0.096 Uiso 0.586(14) 1 calc R P A 1
H3B H 0.7744 0.2510 0.5824 0.096 Uiso 0.586(14) 1 calc R P A 1
C2 C 1.1310(7) 0.2327(2) 0.5139(4) 0.0633(15) Uani 0.586(14) 1 d . P A 1
H2A H 1.2294 0.2296 0.5464 0.076 Uiso 0.586(14) 1 calc R P A 1
H2B H 1.1368 0.2640 0.4778 0.076 Uiso 0.586(14) 1 calc R P A 1
C4' C 1.0003(17) 0.2724(5) 0.5202(10) 0.062(5) Uani 0.414(14) 1 d . P A 2
H4'A H 1.0307 0.2978 0.5644 0.074 Uiso 0.414(14) 1 calc R P A 2
H4'B H 0.9935 0.2921 0.4670 0.074 Uiso 0.414(14) 1 calc R P A 2
C3' C 0.8482(8) 0.2541(3) 0.5372(4) 0.080(2) Uani 0.414(14) 1 d . P A 2
H3'A H 0.7818 0.2843 0.5503 0.096 Uiso 0.414(14) 1 calc R P A 2
H3'B H 0.8528 0.2305 0.5862 0.096 Uiso 0.414(14) 1 calc R P A 2
C2' C 1.1310(7) 0.2327(2) 0.5139(4) 0.0633(15) Uani 0.414(14) 1 d . P A 2
H2'A H 1.2210 0.2515 0.4928 0.076 Uiso 0.414(14) 1 calc R P A 2
H2'B H 1.1593 0.2208 0.5712 0.076 Uiso 0.414(14) 1 calc R P A 2
C1 C 1.3788(6) 0.0197(2) 0.3967(3) 0.0564(13) Uani 1 1 d . . . .
H1 H 1.4647 -0.0019 0.4108 0.068 Uiso 1 1 calc R . . .
N4 N 0.8250(5) -0.12700(17) 0.0819(3) 0.0555(11) Uani 1 1 d . . . .
N3 N 0.8966(5) -0.1049(2) 0.3665(3) 0.0719(15) Uani 1 1 d . . . .
N2 N 0.3368(6) -0.1304(2) 0.1137(3) 0.0746(14) Uani 1 1 d . . . .
N1 N 0.6228(6) -0.25233(15) 0.2496(3) 0.0663(14) Uani 1 1 d . . . .
O6W O 0.7863(4) 0.02974(12) 0.38792(19) 0.0424(7) Uani 1 1 d . . . .
O5W O 0.6458(8) -0.02956(19) 0.0241(3) 0.090(2) Uani 0.75 1 d . P . .
O4W O 0.8974(4) 0.13119(14) 0.0078(2) 0.0510(8) Uani 1 1 d . . . .
H4WA H 0.9885 0.1273 -0.0114 0.065(17) Uiso 1 1 d R . . .
H4WB H 0.8440 0.1376 -0.0377 0.16(4) Uiso 1 1 d R . . .
O3W O 0.8512(3) 0.09963(12) 0.51305(17) 0.0370(6) Uani 1 1 d . . . .
O2W O 0.8523(5) 0.15162(12) 0.1744(2) 0.0543(9) Uani 1 1 d . . . .
O1W O 0.7940(5) 0.05335(13) 0.1088(2) 0.0536(9) Uani 1 1 d . . . .
H1WA H 0.8318 0.0755 0.0741 0.08(2) Uiso 1 1 d R . . .
H1WB H 0.7633 0.0279 0.0765 0.24(6) Uiso 1 1 d R . . .

loop_
_atom_site_aniso_label
_atom_site_aniso_U_11
_atom_site_aniso_U_22
_atom_site_aniso_U_33
_atom_site_aniso_U_23
_atom_site_aniso_U_13
_atom_site_aniso_U_12
Dy1 0.03822(11) 0.01847(9) 0.02480(10) -0.00246(6) -0.00236(7) -0.00120(7)
Fe1 0.0279(3) 0.0211(2) 0.0291(3) 0.0003(2) 0.0000(2) -0.0011(2)
Cu1 0.0378(3) 0.0279(2) 0.0311(3) -0.00948(19) -0.00179(19) -0.0001(2)
N8 0.053(2) 0.0251(17) 0.044(2) -0.0030(15) 0.0006(16) -0.0045(16)
O4 0.0354(14) 0.0264(13) 0.0301(14) -0.0035(11) -0.0057(11) 0.0072(11)
O3 0.0425(16) 0.0309(14) 0.0414(17) -0.0123(12) 0.0000(13) 0.0055(12)
O2 0.0452(16) 0.0339(15) 0.0388(17) -0.0076(12) -0.0162(13) 0.0030(13)
O1 0.0318(14) 0.0274(13) 0.0300(14) -0.0063(11) -0.0016(11) 0.0024(11)
C25 0.059(3) 0.036(2) 0.066(3) -0.023(2) 0.004(2) 0.003(2)
C24 0.0340(19) 0.0257(18) 0.030(2) 0.0048(15) 0.0028(15) 0.0009(16)
C23 0.032(2) 0.0329(19) 0.028(2) 0.0051(15) 0.0090(15) -0.0008(16)
C22 0.038(2) 0.0268(19) 0.045(2) -0.0034(17) 0.0047(18) -0.0043(17)
C21 0.035(2) 0.058(3) 0.038(2) 0.016(2) -0.0036(18) -0.006(2)
C20 0.040(2) 0.040(2) 0.042(2) -0.0004(19) -0.0065(19) -0.0039(19)
C19 0.038(2) 0.051(3) 0.030(2) -0.0001(18) -0.0026(17) -0.013(2)
C18 0.046(2) 0.037(2) 0.054(3) -0.001(2) 0.006(2) 0.013(2)
N7 0.043(2) 0.0391(19) 0.039(2) -0.0074(16) 0.0023(15) -0.0131(17)
N6 0.057(2) 0.0358(19) 0.0334(19) -0.0148(15) -0.0031(16) 0.0064(17)
N5 0.049(2) 0.069(3) 0.050(3) -0.004(2) 0.018(2) -0.002(2)
C17 0.059(3) 0.029(2) 0.037(2) -0.0085(17) 0.006(2) 0.009(2)
C16 0.039(2) 0.067(3) 0.043(3) 0.000(2) -0.010(2) 0.000(2)
C15 0.042(2) 0.026(2) 0.051(3) 0.0041(18) 0.0162(19) 0.0034(18)
C14 0.034(2) 0.036(2) 0.036(2) -0.0008(17) 0.0006(17) -0.0006(17)
C13 0.043(2) 0.047(3) 0.054(3) -0.002(2) 0.005(2) 0.010(2)
C12 0.038(2) 0.0298(19) 0.030(2) 0.0048(16) 0.0006(16) -0.0014(17)
C11 0.035(2) 0.035(2) 0.035(2) -0.0002(17) 0.0049(16) 0.0023(18)
C10 0.039(2) 0.0279(19) 0.035(2) -0.0007(16) 0.0081(16) 0.0029(17)
C9 0.038(2) 0.051(3) 0.040(2) 0.007(2) -0.0040(18) 0.003(2)
C8 0.041(2) 0.053(3) 0.058(3) 0.008(2) 0.002(2) 0.017(2)
C7 0.034(2) 0.0288(19) 0.032(2) -0.0027(16) -0.0003(15) -0.0052(16)
C6 0.064(3) 0.046(3) 0.050(3) -0.009(2) -0.028(2) -0.002(2)
C5 0.034(2) 0.043(2) 0.032(2) 0.0011(18) 0.0011(16) -0.0027(18)
C4 0.069(6) 0.052(6) 0.042(5) -0.024(4) -0.012(4) 0.004(4)
C3 0.085(4) 0.094(5) 0.060(4) -0.046(3) -0.020(3) 0.019(4)
C2 0.070(3) 0.054(3) 0.066(4) -0.024(3) 0.002(3) -0.020(3)
C4' 0.082(10) 0.044(8) 0.059(9) -0.024(7) -0.010(7) -0.015(7)
C3' 0.085(4) 0.094(5) 0.060(4) -0.046(3) -0.020(3) 0.019(4)
C2' 0.070(3) 0.054(3) 0.066(4) -0.024(3) 0.002(3) -0.020(3)
C1 0.041(3) 0.066(3) 0.062(3) 0.002(3) -0.004(2) 0.023(2)
N4 0.060(3) 0.057(2) 0.052(3) -0.001(2) 0.022(2) -0.002(2)
N3 0.051(2) 0.111(4) 0.052(3) 0.020(3) -0.021(2) -0.023(3)
N2 0.065(3) 0.091(4) 0.065(3) -0.001(3) -0.029(3) -0.004(3)
N1 0.072(3) 0.027(2) 0.101(4) 0.013(2) 0.025(3) 0.006(2)
O6W 0.0528(18) 0.0383(16) 0.0358(16) 0.0061(13) -0.0027(13) -0.0073(14)
O5W 0.178(6) 0.042(3) 0.045(3) -0.010(2) -0.055(3) 0.000(3)
O4W 0.0425(17) 0.082(2) 0.0288(16) 0.0033(16) 0.0040(14) -0.0043(17)
O3W 0.0381(15) 0.0457(16) 0.0271(14) 0.0004(12) -0.0007(11) -0.0031(13)
O2W 0.101(3) 0.0283(15) 0.0338(17) -0.0011(13) 0.0054(17) -0.0139(17)
O1W 0.096(3) 0.0382(17) 0.0268(16) -0.0048(14) 0.0009(16) -0.0119(18)

loop_
_atom_type_symbol
_atom_type_description
_atom_type_scat_dispersion_real
_atom_type_scat_dispersion_imag
_atom_type_scat_source
C C 0.0033 0.0016 'International Tables Vol C Tables 4.2.6.8 and 6.1.1.4'
H H 0.0000 0.0000 'International Tables Vol C Tables 4.2.6.8 and 6.1.1.4'
N N 0.0061 0.0033 'International Tables Vol C Tables 4.2.6.8 and 6.1.1.4'
O O 0.0106 0.0060 'International Tables Vol C Tables 4.2.6.8 and 6.1.1.4'
Fe Fe 0.3463 0.8444 'International Tables Vol C Tables 4.2.6.8 and 6.1.1.4'
Cu Cu 0.3201 1.2651 'International Tables Vol C Tables 4.2.6.8 and 6.1.1.4'
Dy Dy -0.1892 4.4098 'International Tables Vol C Tables 4.2.6.8 and 6.1.1.4'

loop_
_geom_angle_atom_site_label_1
_geom_angle_atom_site_label_2
_geom_angle_atom_site_label_3
_geom_angle
N8 Dy1 Cu1 142.83(9)
N8 Dy1 O3 87.82(11)
N8 Dy1 O2 77.79(11)
O4 Dy1 Cu1 33.39(6)
O4 Dy1 N8 124.51(11)
O4 Dy1 O3 131.89(9)
O4 Dy1 O2 66.07(9)
O4 Dy1 O1 66.73(9)
O4 Dy1 O6W 80.37(10)
O4 Dy1 O2W 77.89(11)
O4 Dy1 O1W 140.23(11)
O3 Dy1 Cu1 99.01(6)
O3 Dy1 O2 161.95(9)
O2 Dy1 Cu1 99.03(6)
O1 Dy1 Cu1 33.38(6)
O1 Dy1 N8 141.62(11)
O1 Dy1 O3 66.44(9)
O1 Dy1 O2 131.41(9)
O1 Dy1 O6W 74.61(10)
O1 Dy1 O2W 77.30(11)
O1 Dy1 O1W 125.32(11)
O6W Dy1 Cu1 73.81(7)
O6W Dy1 N8 72.17(11)
O6W Dy1 O3 77.38(10)
O6W Dy1 O2 107.86(10)
O2W Dy1 Cu1 76.27(8)
O2W Dy1 N8 138.20(12)
O2W Dy1 O3 101.93(12)
O2W Dy1 O2 82.36(12)
O2W Dy1 O6W 149.53(11)
O2W Dy1 O1W 70.08(11)
O1W Dy1 Cu1 144.86(8)
O1W Dy1 N8 72.30(12)
O1W Dy1 O3 78.73(11)
O1W Dy1 O2 86.47(12)
O1W Dy1 O6W 137.51(11)
C22 Fe1 C21 92.95(18)
C20 Fe1 C22 88.21(19)
C20 Fe1 C21 173.13(19)
C15 Fe1 C22 91.31(17)
C15 Fe1 C21 95.7(2)
C15 Fe1 C20 91.05(19)
C15 Fe1 C14 88.17(17)
C14 Fe1 C22 178.54(18)
C14 Fe1 C21 88.46(18)
C14 Fe1 C20 90.44(18)
C7 Fe1 C22 87.38(16)
C7 Fe1 C21 82.59(18)
C7 Fe1 C20 90.71(17)
C7 Fe1 C15 177.77(17)
C7 Fe1 C14 93.19(17)
O4 Cu1 Dy1 39.62(7)
O4 Cu1 N7 171.03(13)
O1 Cu1 Dy1 40.20(7)
O1 Cu1 O4 79.78(10)
O1 Cu1 N7 91.29(13)
N7 Cu1 Dy1 131.47(11)
N6 Cu1 Dy1 131.26(11)
N6 Cu1 O4 91.66(13)
N6 Cu1 O1 170.48(13)
N6 Cu1 N7 97.19(15)
C7 N8 Dy1 155.3(3)
Cu1 O4 Dy1 106.99(11)
C24 O4 Dy1 122.9(2)
C24 O4 Cu1 126.0(2)
C25 O3 Dy1 126.7(3)
C11 O3 Dy1 116.3(2)
C11 O3 C25 116.0(3)
C12 O2 Dy1 117.6(2)
C12 O2 C6 116.5(3)
C6 O2 Dy1 124.8(3)
Cu1 O1 Dy1 106.42(11)
C23 O1 Dy1 121.6(2)
C23 O1 Cu1 124.5(2)
O4 C24 C12 118.7(3)
O4 C24 C10 123.1(4)
C12 C24 C10 118.2(4)
O1 C23 C11 118.5(4)
O1 C23 C5 123.5(4)
C5 C23 C11 118.0(4)
N4 C22 Fe1 174.8(4)
N3 C21 Fe1 171.1(5)
N2 C20 Fe1 177.2(5)
N7 C19 C5 128.1(4)
C8 C18 C10 121.8(4)
C19 N7 Cu1 123.0(3)
C19 N7 C2 115.1(4)
C2 N7 Cu1 121.3(3)
C17 N6 Cu1 124.4(3)
C17 N6 C3 114.5(4)
C3 N6 Cu1 121.1(3)
N6 C17 C10 128.3(4)
C1 C16 C5 121.1(5)
N1 C15 Fe1 178.2(4)
N5 C14 Fe1 179.0(4)
C11 C13 C1 119.8(5)
C24 C12 O2 112.9(3)
C9 C12 O2 124.7(4)
C9 C12 C24 122.4(4)
O3 C11 C23 113.7(3)
C13 C11 O3 124.5(4)
C13 C11 C23 121.8(4)
C24 C10 C17 122.8(4)
C18 C10 C24 118.7(4)
C18 C10 C17 118.5(4)
C12 C9 C8 119.0(4)
C18 C8 C9 119.9(4)
N8 C7 Fe1 173.8(4)
C23 C5 C19 122.7(4)
C23 C5 C16 119.2(4)
C16 C5 C19 118.1(4)
C3 C4 C2 118.4(8)
C4 C3 N6 119.6(5)
C4 C2 N7 110.1(5)
C16 C1 C13 120.0(4)

loop_
_geom_bond_atom_site_label_1
_geom_bond_atom_site_label_2
_geom_bond_distance
Dy1 Cu1 3.4348(5)
Dy1 N8 2.412(3)
Dy1 O4 2.290(2)
Dy1 O3 2.453(3)
Dy1 O2 2.456(3)
Dy1 O1 2.311(3)
Dy1 O6W 2.398(3)
Dy1 O2W 2.352(3)
Dy1 O1W 2.355(3)
Fe1 C22 1.948(4)
Fe1 C21 1.951(4)
Fe1 C20 1.940(4)
Fe1 C15 1.936(4)
Fe1 C14 1.939(4)
Fe1 C7 1.923(4)
Cu1 O4 1.976(3)
Cu1 O1 1.970(2)
Cu1 N7 1.982(4)
Cu1 N6 1.965(3)
N8 C7 1.154(5)
O4 C24 1.343(4)
O3 C25 1.452(5)
O3 C11 1.403(5)
O2 C12 1.403(5)
O2 C6 1.444(5)
O1 C23 1.335(5)
C24 C12 1.399(5)
C24 C10 1.407(5)
C23 C11 1.410(5)
C23 C5 1.394(6)
C22 N4 1.145(5)
C21 N3 1.143(6)
C20 N2 1.141(6)
C19 N7 1.273(6)
C19 C5 1.448(6)
C18 C10 1.405(6)
C18 C8 1.361(7)
N7 C2 1.478(6)
N6 C17 1.283(6)
N6 C3 1.490(6)
N5 C14 1.149(5)
C17 C10 1.433(6)
C16 C5 1.409(6)
C16 C1 1.372(7)
C15 N1 1.143(5)
C13 C11 1.371(6)
C13 C1 1.380(7)
C12 C9 1.370(6)
C9 C8 1.400(7)
C4 C3 1.450(11)
C4 C2 1.475(11)
